data_7002711
loop_
_publ_author_name
'Ye, Wei-Ping'
'Mu, Hong-Liang'
'Shi, Xin-Cui'
'Cheng, Yan-Xiang'
'Li, Yue-Sheng'

_publ_section_title
;
 Synthesis and characterization of the titanium complexes bearing two
 regioisomeric trifluoromethyl-containing enaminoketonato ligands and
 their behavior in ethylene polymerization
;
_journal_issue 43
_journal_name_full 'Dalton Transactions'
_journal_page_first 9452
_journal_page_last 9465
_journal_paper_doi 10.1039/b906854f
_journal_year 2009
_chemical_formula_sum 'C26 H26 Cl2 F6 N2 O2 Ti'
_chemical_formula_weight 631.29
_chemical_name_systematic
;
?
;
_space_group_IT_number 14
_symmetry_cell_setting monoclinic
_symmetry_space_group_name_Hall '-P 2ybc'
_symmetry_space_group_name_H-M 'P 1 21/c 1'
_atom_sites_solution_hydrogens geom
_atom_sites_solution_primary direct
_atom_sites_solution_secondary difmap
_audit_creation_method SHELXL-97
_cell_angle_alpha 90.00
_cell_angle_beta 97.6240(10)
_cell_angle_gamma 90.00
_cell_formula_units_Z 4
_cell_length_a 17.9733(8)
_cell_length_b 9.2121(4)
_cell_length_c 17.4099(8)
_cell_measurement_reflns_used 6621
_cell_measurement_temperature 193(2)
_cell_measurement_theta_max 26.03
_cell_measurement_theta_min 2.29
_cell_volume 2857.1(2)
_computing_cell_refinement 'Bruker SMART'
_computing_data_collection 'Bruker SMART'
_computing_data_reduction 'Bruker SAINT'
_computing_molecular_graphics 'Bruker SHELXTL'
_computing_publication_material 'Bruker SHELXTL'
_computing_structure_refinement 'SHELXL-97 (Sheldrick, 1997)'
_computing_structure_solution 'SHELXS-97 (Sheldrick, 1990)'
_diffrn_ambient_temperature 193(2)
_diffrn_measured_fraction_theta_full 0.998
_diffrn_measured_fraction_theta_max 0.998
_diffrn_measurement_device_type 'Bruker APEX CCD area detector'
_diffrn_measurement_method 'phi and omega scans'
_diffrn_radiation_monochromator graphite
_diffrn_radiation_source 'fine-focus sealed tube'
_diffrn_radiation_type MoK\a
_diffrn_radiation_wavelength 0.71073
_diffrn_reflns_av_R_equivalents 0.0302
_diffrn_reflns_av_sigmaI/netI 0.0376
_diffrn_reflns_limit_h_max 16
_diffrn_reflns_limit_h_min -22
_diffrn_reflns_limit_k_max 11
_diffrn_reflns_limit_k_min -10
_diffrn_reflns_limit_l_max 21
_diffrn_reflns_limit_l_min -21
_diffrn_reflns_number 15494
_diffrn_reflns_theta_full 26.10
_diffrn_reflns_theta_max 26.10
_diffrn_reflns_theta_min 1.14
_exptl_absorpt_coefficient_mu 0.552
_exptl_absorpt_correction_T_max 0.9367
_exptl_absorpt_correction_T_min 0.9217
_exptl_absorpt_correction_type multi-scan
_exptl_absorpt_process_details '(SADABS; Sheldrick, 1996)'
_exptl_crystal_colour black
_exptl_crystal_density_diffrn 1.468
_exptl_crystal_density_method 'not measured'
_exptl_crystal_description block
_exptl_crystal_F_000 1288
_exptl_crystal_size_max 0.15
_exptl_crystal_size_mid 0.14
_exptl_crystal_size_min 0.12
_refine_diff_density_max 0.856
_refine_diff_density_min -0.255
_refine_diff_density_rms 0.053
_refine_ls_extinction_method none
_refine_ls_goodness_of_fit_ref 1.016
_refine_ls_hydrogen_treatment constr
_refine_ls_matrix_type full
_refine_ls_number_parameters 356
_refine_ls_number_reflns 5665
_refine_ls_number_restraints 0
_refine_ls_restrained_S_all 1.016
_refine_ls_R_factor_all 0.0576
_refine_ls_R_factor_gt 0.0397
_refine_ls_shift/su_max 0.000
_refine_ls_shift/su_mean 0.000
_refine_ls_structure_factor_coef Fsqd
_refine_ls_weighting_details 'calc w=1/[\s^2^(Fo^2^)+(0.0480P)^2^+1.6476P] where P=(Fo^2^+2Fc^2^)/3'
_refine_ls_weighting_scheme calc
_refine_ls_wR_factor_gt 0.0959
_refine_ls_wR_factor_ref 0.1078
_reflns_number_gt 4313
_reflns_number_total 5665
_reflns_threshold_expression >2sigma(I)
_cod_data_source_file b906854f.txt
_cod_data_source_block 6c
_cod_depositor_comments
;
The following automatic conversions were performed:
'_symmetry_cell_setting' value 'Monoclinic' changed to 'monoclinic'
according to '/home/saulius/struct/CIF-dictionaries/cif_core.dic'
dictionary named 'cif_core.dic' version 2.4.1 from 2010-06-29.

Automatic conversion script
Id: cif_fix_enum 1527 2010-12-29 10:47:43Z saulius 
;
_cod_original_sg_symbol_H-M P2(1)/c
_cod_database_code 7002711

loop_
_symmetry_equiv_pos_as_xyz
'x, y, z'
'-x, y+1/2, -z+1/2'
'-x, -y, -z'
'x, -y-1/2, z-1/2'

loop_
_atom_site_label
_atom_site_type_symbol
_atom_site_fract_x
_atom_site_fract_y
_atom_site_fract_z
_atom_site_U_iso_or_equiv
_atom_site_adp_type
_atom_site_occupancy
_atom_site_symmetry_multiplicity
_atom_site_calc_flag
_atom_site_refinement_flags
_atom_site_disorder_assembly
_atom_site_disorder_group
C1 C 0.09516(14) 0.4517(3) 0.39048(15) 0.0352(6) Uani 1 1 d . . .
H1 H 0.0529 0.4345 0.3480 0.042 Uiso 1 1 calc R . .
C2 C 0.09853(17) 0.3206(3) 0.44487(17) 0.0517(8) Uani 1 1 d . . .
H2A H 0.1130 0.2341 0.4176 0.078 Uiso 1 1 calc R . .
H2B H 0.0491 0.3051 0.4614 0.078 Uiso 1 1 calc R . .
H2C H 0.1356 0.3387 0.4904 0.078 Uiso 1 1 calc R . .
C3 C 0.07768(18) 0.5915(3) 0.4314(2) 0.0586(9) Uani 1 1 d . . .
H3A H 0.1123 0.6016 0.4796 0.088 Uiso 1 1 calc R . .
H3B H 0.0259 0.5881 0.4434 0.088 Uiso 1 1 calc R . .
H3C H 0.0836 0.6746 0.3976 0.088 Uiso 1 1 calc R . .
C14 C 0.3892(2) 0.1785(4) 0.07874(18) 0.0631(9) Uani 1 1 d . . .
H14 H 0.4304 0.1936 0.1225 0.076 Uiso 1 1 calc R . .
C15 C 0.4183(2) 0.2271(6) 0.0072(2) 0.0951(15) Uani 1 1 d . . .
H15A H 0.3801 0.2106 -0.0376 0.143 Uiso 1 1 calc R . .
H15B H 0.4637 0.1720 0.0007 0.143 Uiso 1 1 calc R . .
H15C H 0.4304 0.3308 0.0113 0.143 Uiso 1 1 calc R . .
C16 C 0.3670(3) 0.0186(4) 0.0803(3) 0.0980(15) Uani 1 1 d . . .
H16A H 0.3237 0.0008 0.0409 0.147 Uiso 1 1 calc R . .
H16B H 0.3538 -0.0059 0.1316 0.147 Uiso 1 1 calc R . .
H16C H 0.4092 -0.0418 0.0694 0.147 Uiso 1 1 calc R . .
C26 C 0.06060(14) 0.4568(3) 0.15380(16) 0.0407(6) Uani 1 1 d . . .
H26 H 0.0519 0.3624 0.1324 0.049 Uiso 1 1 calc R . .
C21 C 0.13157(13) 0.5179(3) 0.15994(14) 0.0311(5) Uani 1 1 d . . .
C22 C 0.14436(15) 0.6555(3) 0.19015(15) 0.0363(6) Uani 1 1 d . . .
H22 H 0.1929 0.6977 0.1936 0.044 Uiso 1 1 calc R . .
C23 C 0.08552(17) 0.7315(3) 0.21545(18) 0.0493(7) Uani 1 1 d . . .
H23 H 0.0938 0.8266 0.2359 0.059 Uiso 1 1 calc R . .
C25 C 0.00253(15) 0.5340(3) 0.17904(17) 0.0491(8) Uani 1 1 d . . .
H25 H -0.0464 0.4933 0.1743 0.059 Uiso 1 1 calc R . .
C24 C 0.01549(17) 0.6705(3) 0.21111(18) 0.0522(8) Uani 1 1 d . . .
H24 H -0.0241 0.7220 0.2301 0.063 Uiso 1 1 calc R . .
C8 C 0.37094(13) 0.4995(3) 0.24394(15) 0.0332(6) Uani 1 1 d . . .
C13 C 0.36980(15) 0.5954(3) 0.18273(16) 0.0418(6) Uani 1 1 d . . .
H13 H 0.3260 0.6508 0.1662 0.050 Uiso 1 1 calc R . .
C9 C 0.43434(14) 0.4173(3) 0.26724(17) 0.0438(7) Uani 1 1 d . . .
H9 H 0.4348 0.3495 0.3084 0.053 Uiso 1 1 calc R . .
C11 C 0.49649(17) 0.5297(4) 0.1692(2) 0.0581(9) Uani 1 1 d . . .
H11 H 0.5396 0.5401 0.1436 0.070 Uiso 1 1 calc R . .
C12 C 0.43305(17) 0.6100(3) 0.14570(19) 0.0541(8) Uani 1 1 d . . .
H12 H 0.4326 0.6760 0.1037 0.065 Uiso 1 1 calc R . .
C10 C 0.49718(16) 0.4349(4) 0.2298(2) 0.0563(8) Uani 1 1 d . . .
H10 H 0.5413 0.3803 0.2464 0.068 Uiso 1 1 calc R . .
C4 C 0.16624(13) 0.4572(2) 0.35361(13) 0.0294(5) Uani 1 1 d . . .
C5 C 0.22409(14) 0.5511(3) 0.37460(15) 0.0356(6) Uani 1 1 d . . .
H5 H 0.2205 0.6143 0.4170 0.043 Uiso 1 1 calc R . .
C6 C 0.28908(13) 0.5601(3) 0.33712(14) 0.0329(5) Uani 1 1 d . . .
C20 C 0.18194(17) 0.5491(3) 0.01385(15) 0.0445(7) Uani 1 1 d . . .
C7 C 0.34284(16) 0.6840(3) 0.36585(18) 0.0470(7) Uani 1 1 d . . .
C19 C 0.21683(14) 0.4384(3) 0.07329(14) 0.0348(6) Uani 1 1 d . . .
C18 C 0.27728(16) 0.3558(3) 0.05015(16) 0.0450(7) Uani 1 1 d . . .
H18 H 0.2875 0.3648 -0.0018 0.054 Uiso 1 1 calc R . .
C17 C 0.32111(16) 0.2648(3) 0.09847(16) 0.0436(7) Uani 1 1 d . . .
Cl2 Cl 0.30047(4) 0.14818(8) 0.33264(4) 0.04493(18) Uani 1 1 d . . .
Cl1 Cl 0.15535(4) 0.11077(7) 0.18282(4) 0.04450(18) Uani 1 1 d . . .
F1 F 0.20377(11) 0.68368(17) 0.03633(10) 0.0599(5) Uani 1 1 d . . .
F2 F 0.10717(10) 0.5481(2) 0.00390(9) 0.0608(5) Uani 1 1 d . . .
F3 F 0.20241(11) 0.5296(2) -0.05605(9) 0.0642(5) Uani 1 1 d . . .
F4 F 0.41321(10) 0.6417(2) 0.38174(12) 0.0756(6) Uani 1 1 d . . .
F5 F 0.32523(10) 0.7458(2) 0.43007(11) 0.0681(6) Uani 1 1 d . . .
F6 F 0.34058(12) 0.78814(19) 0.31255(12) 0.0729(6) Uani 1 1 d . . .
N1 N 0.30404(10) 0.4757(2) 0.28052(11) 0.0294(4) Uani 1 1 d . . .
N2 N 0.19331(10) 0.4298(2) 0.14107(11) 0.0286(4) Uani 1 1 d . . .
O1 O 0.16993(9) 0.36129(16) 0.29928(9) 0.0289(4) Uani 1 1 d . . .
O2 O 0.30861(9) 0.24677(17) 0.16917(10) 0.0348(4) Uani 1 1 d . . .
Ti1 Ti 0.23753(2) 0.28274(4) 0.23614(2) 0.02698(12) Uani 1 1 d . . .

loop_
_atom_site_aniso_label
_atom_site_aniso_U_11
_atom_site_aniso_U_22
_atom_site_aniso_U_33
_atom_site_aniso_U_23
_atom_site_aniso_U_13
_atom_site_aniso_U_12
C1 0.0297(13) 0.0377(14) 0.0410(14) -0.0088(11) 0.0148(11) -0.0034(11)
C2 0.0565(19) 0.0561(18) 0.0476(17) 0.0024(14) 0.0261(14) -0.0081(15)
C3 0.0516(18) 0.0534(18) 0.079(2) -0.0238(17) 0.0389(17) -0.0064(15)
C14 0.071(2) 0.077(2) 0.0459(18) 0.0015(16) 0.0213(16) 0.0318(19)
C15 0.071(3) 0.150(4) 0.071(3) 0.017(3) 0.037(2) 0.052(3)
C16 0.140(4) 0.068(3) 0.090(3) -0.011(2) 0.030(3) 0.056(3)
C26 0.0355(14) 0.0395(15) 0.0467(16) 0.0073(12) 0.0035(12) 0.0011(12)
C21 0.0302(13) 0.0312(13) 0.0322(13) 0.0060(10) 0.0058(10) 0.0069(10)
C22 0.0346(14) 0.0308(13) 0.0447(15) 0.0035(11) 0.0092(11) 0.0049(11)
C23 0.0549(18) 0.0373(15) 0.0591(18) 0.0058(13) 0.0201(15) 0.0157(14)
C25 0.0276(14) 0.0594(19) 0.0611(19) 0.0255(16) 0.0092(13) 0.0061(13)
C24 0.0483(18) 0.0512(18) 0.0624(19) 0.0214(15) 0.0266(15) 0.0261(15)
C8 0.0278(13) 0.0320(13) 0.0419(14) -0.0061(11) 0.0123(10) -0.0058(10)
C13 0.0352(14) 0.0383(15) 0.0542(17) 0.0024(13) 0.0139(12) -0.0043(12)
C9 0.0312(14) 0.0476(16) 0.0539(17) 0.0018(13) 0.0102(12) 0.0040(12)
C11 0.0409(17) 0.063(2) 0.077(2) -0.0152(18) 0.0344(16) -0.0132(15)
C12 0.0542(19) 0.0518(18) 0.062(2) 0.0027(15) 0.0297(16) -0.0132(15)
C10 0.0303(15) 0.065(2) 0.077(2) -0.0077(18) 0.0177(15) 0.0033(14)
C4 0.0291(12) 0.0291(12) 0.0314(12) -0.0002(10) 0.0094(10) 0.0009(10)
C5 0.0331(13) 0.0381(14) 0.0374(14) -0.0110(11) 0.0111(11) -0.0042(11)
C6 0.0299(13) 0.0310(13) 0.0385(14) -0.0032(11) 0.0067(10) -0.0028(10)
C20 0.0558(18) 0.0434(16) 0.0360(15) 0.0069(12) 0.0128(13) 0.0044(14)
C7 0.0384(16) 0.0479(17) 0.0575(18) -0.0164(14) 0.0167(14) -0.0104(13)
C19 0.0430(15) 0.0298(13) 0.0325(13) 0.0020(10) 0.0085(11) -0.0016(11)
C18 0.0590(18) 0.0466(16) 0.0333(14) 0.0008(12) 0.0206(13) 0.0113(14)
C17 0.0543(17) 0.0394(15) 0.0421(15) 0.0028(12) 0.0243(13) 0.0098(13)
Cl2 0.0464(4) 0.0461(4) 0.0433(4) 0.0139(3) 0.0097(3) 0.0107(3)
Cl1 0.0510(4) 0.0325(3) 0.0515(4) -0.0086(3) 0.0119(3) -0.0105(3)
F1 0.0884(14) 0.0353(9) 0.0561(11) 0.0133(8) 0.0101(9) 0.0026(9)
F2 0.0596(11) 0.0759(12) 0.0454(10) 0.0179(9) 0.0007(8) 0.0138(10)
F3 0.0931(14) 0.0683(12) 0.0348(9) 0.0142(8) 0.0217(9) 0.0190(11)
F4 0.0338(10) 0.0875(14) 0.1034(16) -0.0448(12) 0.0010(10) -0.0109(9)
F5 0.0607(12) 0.0725(12) 0.0760(13) -0.0425(10) 0.0269(10) -0.0297(10)
F6 0.0921(15) 0.0424(10) 0.0896(15) -0.0076(10) 0.0319(12) -0.0270(10)
N1 0.0247(10) 0.0296(10) 0.0354(11) 0.0016(9) 0.0096(8) 0.0004(8)
N2 0.0288(10) 0.0256(10) 0.0324(11) -0.0003(8) 0.0074(8) 0.0018(8)
O1 0.0293(9) 0.0282(8) 0.0311(9) -0.0042(7) 0.0106(7) -0.0017(7)
O2 0.0379(10) 0.0318(9) 0.0381(10) 0.0015(7) 0.0176(8) 0.0080(8)
Ti1 0.0296(2) 0.0240(2) 0.0291(2) -0.00009(17) 0.01028(17) 0.00106(18)

loop_
_atom_type_symbol
_atom_type_description
_atom_type_scat_dispersion_real
_atom_type_scat_dispersion_imag
_atom_type_scat_source
C C 0.0033 0.0016 'International Tables Vol C Tables 4.2.6.8 and 6.1.1.4'
H H 0.0000 0.0000 'International Tables Vol C Tables 4.2.6.8 and 6.1.1.4'
N N 0.0061 0.0033 'International Tables Vol C Tables 4.2.6.8 and 6.1.1.4'
O O 0.0106 0.0060 'International Tables Vol C Tables 4.2.6.8 and 6.1.1.4'
Cl Cl 0.1484 0.1585 'International Tables Vol C Tables 4.2.6.8 and 6.1.1.4'
Ti Ti 0.2776 0.4457 'International Tables Vol C Tables 4.2.6.8 and 6.1.1.4'
F F 0.0171 0.0103 'International Tables Vol C Tables 4.2.6.8 and 6.1.1.4'

loop_
_geom_angle_atom_site_label_1
_geom_angle_atom_site_label_2
_geom_angle_atom_site_label_3
_geom_angle
_geom_angle_site_symmetry_1
_geom_angle_site_symmetry_3
_geom_angle_publ_flag
C4 C1 C3 114.2(2) . . ?
C4 C1 C2 108.9(2) . . ?
C3 C1 C2 111.8(2) . . ?
C4 C1 H1 107.2 . . ?
C3 C1 H1 107.2 . . ?
C2 C1 H1 107.2 . . ?
C1 C2 H2A 109.5 . . ?
C1 C2 H2B 109.5 . . ?
H2A C2 H2B 109.5 . . ?
C1 C2 H2C 109.5 . . ?
H2A C2 H2C 109.5 . . ?
H2B C2 H2C 109.5 . . ?
C1 C3 H3A 109.5 . . ?
C1 C3 H3B 109.5 . . ?
H3A C3 H3B 109.5 . . ?
C1 C3 H3C 109.5 . . ?
H3A C3 H3C 109.5 . . ?
H3B C3 H3C 109.5 . . ?
C15 C14 C16 115.4(3) . . ?
C15 C14 C17 114.3(3) . . ?
C16 C14 C17 106.1(3) . . ?
C15 C14 H14 106.8 . . ?
C16 C14 H14 106.8 . . ?
C17 C14 H14 106.8 . . ?
C14 C15 H15A 109.5 . . ?
C14 C15 H15B 109.5 . . ?
H15A C15 H15B 109.5 . . ?
C14 C15 H15C 109.5 . . ?
H15A C15 H15C 109.5 . . ?
H15B C15 H15C 109.5 . . ?
C14 C16 H16A 109.5 . . ?
C14 C16 H16B 109.5 . . ?
H16A C16 H16B 109.5 . . ?
C14 C16 H16C 109.5 . . ?
H16A C16 H16C 109.5 . . ?
H16B C16 H16C 109.5 . . ?
C25 C26 C21 119.5(3) . . ?
C25 C26 H26 120.3 . . ?
C21 C26 H26 120.3 . . ?
C22 C21 C26 120.5(2) . . ?
C22 C21 N2 120.5(2) . . ?
C26 C21 N2 118.7(2) . . ?
C21 C22 C23 119.3(3) . . ?
C21 C22 H22 120.4 . . ?
C23 C22 H22 120.4 . . ?
C24 C23 C22 120.5(3) . . ?
C24 C23 H23 119.7 . . ?
C22 C23 H23 119.7 . . ?
C26 C25 C24 120.2(3) . . ?
C26 C25 H25 119.9 . . ?
C24 C25 H25 119.9 . . ?
C23 C24 C25 119.9(3) . . ?
C23 C24 H24 120.0 . . ?
C25 C24 H24 120.0 . . ?
C13 C8 C9 120.2(2) . . ?
C13 C8 N1 120.5(2) . . ?
C9 C8 N1 119.1(2) . . ?
C8 C13 C12 119.4(3) . . ?
C8 C13 H13 120.3 . . ?
C12 C13 H13 120.3 . . ?
C8 C9 C10 119.2(3) . . ?
C8 C9 H9 120.4 . . ?
C10 C9 H9 120.4 . . ?
C10 C11 C12 119.7(3) . . ?
C10 C11 H11 120.1 . . ?
C12 C11 H11 120.1 . . ?
C11 C12 C13 120.5(3) . . ?
C11 C12 H12 119.7 . . ?
C13 C12 H12 119.7 . . ?
C11 C10 C9 120.8(3) . . ?
C11 C10 H10 119.6 . . ?
C9 C10 H10 119.6 . . ?
O1 C4 C5 120.9(2) . . ?
O1 C4 C1 114.5(2) . . ?
C5 C4 C1 124.5(2) . . ?
C4 C5 C6 124.1(2) . . ?
C4 C5 H5 118.0 . . ?
C6 C5 H5 118.0 . . ?
N1 C6 C5 125.2(2) . . ?
N1 C6 C7 120.2(2) . . ?
C5 C6 C7 114.6(2) . . ?
F3 C20 F2 106.1(2) . . ?
F3 C20 F1 106.6(2) . . ?
F2 C20 F1 107.2(2) . . ?
F3 C20 C19 113.0(2) . . ?
F2 C20 C19 113.6(2) . . ?
F1 C20 C19 109.9(2) . . ?
F4 C7 F5 106.2(2) . . ?
F4 C7 F6 107.4(2) . . ?
F5 C7 F6 106.8(2) . . ?
F4 C7 C6 113.1(2) . . ?
F5 C7 C6 112.5(2) . . ?
F6 C7 C6 110.4(2) . . ?
N2 C19 C18 124.9(2) . . ?
N2 C19 C20 119.9(2) . . ?
C18 C19 C20 115.1(2) . . ?
C17 C18 C19 123.6(2) . . ?
C17 C18 H18 118.2 . . ?
C19 C18 H18 118.2 . . ?
O2 C17 C18 120.6(2) . . ?
O2 C17 C14 113.0(2) . . ?
C18 C17 C14 126.4(2) . . ?
C6 N1 C8 120.3(2) . . ?
C6 N1 Ti1 125.52(16) . . ?
C8 N1 Ti1 114.04(14) . . ?
C19 N2 C21 121.4(2) . . ?
C19 N2 Ti1 125.97(16) . . ?
C21 N2 Ti1 112.66(14) . . ?
C4 O1 Ti1 141.42(15) . . ?
C17 O2 Ti1 142.31(17) . . ?
O2 Ti1 O1 167.66(7) . . ?
O2 Ti1 N2 81.31(7) . . ?
O1 Ti1 N2 90.33(7) . . ?
O2 Ti1 N1 88.74(7) . . ?
O1 Ti1 N1 81.31(7) . . ?
N2 Ti1 N1 83.86(7) . . ?
O2 Ti1 Cl2 92.88(6) . . ?
O1 Ti1 Cl2 94.27(5) . . ?
N2 Ti1 Cl2 171.07(6) . . ?
N1 Ti1 Cl2 89.27(5) . . ?
O2 Ti1 Cl1 94.72(6) . . ?
O1 Ti1 Cl1 94.09(5) . . ?
N2 Ti1 Cl1 88.39(5) . . ?
N1 Ti1 Cl1 170.94(6) . . ?
Cl2 Ti1 Cl1 98.90(3) . . ?

loop_
_geom_bond_atom_site_label_1
_geom_bond_atom_site_label_2
_geom_bond_distance
_geom_bond_site_symmetry_2
_geom_bond_publ_flag
C1 C4 1.505(3) . ?
C1 C3 1.524(4) . ?
C1 C2 1.531(4) . ?
C1 H1 1.0000 . ?
C2 H2A 0.9800 . ?
C2 H2B 0.9800 . ?
C2 H2C 0.9800 . ?
C3 H3A 0.9800 . ?
C3 H3B 0.9800 . ?
C3 H3C 0.9800 . ?
C14 C15 1.482(5) . ?
C14 C16 1.528(6) . ?
C14 C17 1.536(4) . ?
C14 H14 1.0000 . ?
C15 H15A 0.9800 . ?
C15 H15B 0.9800 . ?
C15 H15C 0.9800 . ?
C16 H16A 0.9800 . ?
C16 H16B 0.9800 . ?
C16 H16C 0.9800 . ?
C26 C25 1.382(4) . ?
C26 C21 1.386(3) . ?
C26 H26 0.9500 . ?
C21 C22 1.379(3) . ?
C21 N2 1.447(3) . ?
C22 C23 1.388(4) . ?
C22 H22 0.9500 . ?
C23 C24 1.371(4) . ?
C23 H23 0.9500 . ?
C25 C24 1.383(4) . ?
C25 H25 0.9500 . ?
C24 H24 0.9500 . ?
C8 C13 1.382(4) . ?
C8 C9 1.384(4) . ?
C8 N1 1.450(3) . ?
C13 C12 1.386(4) . ?
C13 H13 0.9500 . ?
C9 C10 1.387(4) . ?
C9 H9 0.9500 . ?
C11 C10 1.368(5) . ?
C11 C12 1.375(5) . ?
C11 H11 0.9500 . ?
C12 H12 0.9500 . ?
C10 H10 0.9500 . ?
C4 O1 1.302(3) . ?
C4 C5 1.364(3) . ?
C5 C6 1.414(3) . ?
C5 H5 0.9500 . ?
C6 N1 1.310(3) . ?
C6 C7 1.536(4) . ?
C20 F3 1.330(3) . ?
C20 F2 1.332(3) . ?
C20 F1 1.343(3) . ?
C20 C19 1.527(4) . ?
C7 F4 1.317(3) . ?
C7 F5 1.330(3) . ?
C7 F6 1.331(4) . ?
C19 N2 1.308(3) . ?
C19 C18 1.428(4) . ?
C18 C17 1.362(4) . ?
C18 H18 0.9500 . ?
C17 O2 1.291(3) . ?
Cl2 Ti1 2.2660(8) . ?
Cl1 Ti1 2.2780(8) . ?
N1 Ti1 2.223(2) . ?
N2 Ti1 2.204(2) . ?
O1 Ti1 1.8874(15) . ?
O2 Ti1 1.8699(16) . ?
